data_9017632
loop_
_publ_author_name
'Welch, M. D.'
'Mitchell, R. H.'
'Kampf, A. R.'
Chakhmouradian
'Smith, D.'
'Carter, M.'

_publ_section_title
;
 Crystal structure and topological affinities of magbasite,
 KBaFe3+Mg7Si8O22(OH)2F6: a trellis structure related to amphibole and carpholite
;
_journal_name_full 'Mineralogical Magazine'
_journal_page_first 29
_journal_page_last 45
_journal_volume 78
_journal_year 2014
_chemical_compound_source 'Eldor carbonatite complex, Labrador Trough, Quebec, Canada'
_chemical_formula_sum 'Al0.1 Ba F6 Fe1.633 H2 K Mg6.267 O24 Si8'
_chemical_name_mineral Magbasite
_space_group_IT_number 67
_space_group_name_Hall '-C 2a 2'
_space_group_name_H-M_alt 'C m m a'
_symmetry_space_group_name_H-M 'C m m a'
_cell_angle_alpha 90
_cell_angle_beta 90
_cell_angle_gamma 90
_cell_formula_units_Z 4
_cell_length_a 18.9506
_cell_length_b 22.5045
_cell_length_c 5.2780
_cell_volume 2250.929
_database_code_amcsd 0020127
_exptl_crystal_density_diffrn 3.386
_cod_data_source_file inputs/fixed/downloads/18/18539.cif
_cod_data_source_block 18539
_cod_original_cell_volume 2250.928
_cod_original_formula_sum 'K Ba Fe1.633 Mg6.267 Al.1 Si8 O24 H2 F6'
_cod_database_code 9017632

loop_
_space_group_symop_operation_xyz
x,y,z
1/2+x,1/2+y,z
1/2+x,-y,z
+x,1/2-y,z
1/2-x,y,-z
-x,1/2+y,-z
-x,y,z
1/2-x,1/2+y,z
x,-y,-z
1/2+x,1/2-y,-z
1/2+x,y,-z
+x,1/2+y,-z
1/2-x,-y,z
-x,1/2-y,z
-x,-y,-z
1/2-x,1/2-y,-z

loop_
_atom_site_aniso_label
_atom_site_aniso_U_11
_atom_site_aniso_U_22
_atom_site_aniso_U_33
_atom_site_aniso_U_12
_atom_site_aniso_U_13
_atom_site_aniso_U_23
KA 0.02530 0.01940 0.02090 0.00000 0.00000 0.00000
BaB 0.02310 0.00886 0.01064 0.00000 0.00000 0.00000
Fe1 0.00970 0.00750 0.00750 0.00000 0.00030 0.00000
Mg1 0.00970 0.00750 0.00750 0.00000 0.00030 0.00000
Mg2 0.01020 0.00780 0.00780 0.00000 0.00130 0.00000
Fe2 0.01020 0.00780 0.00780 0.00000 0.00130 0.00000
Mg3 0.00900 0.00660 0.00650 0.00000 -0.00070 0.00000
Fe3 0.00900 0.00660 0.00650 0.00000 -0.00070 0.00000
Mg4 0.01130 0.00990 0.00840 -0.00210 0.00000 0.00000
Fe4 0.01130 0.00990 0.00840 -0.00210 0.00000 0.00000
Al5 0.00990 0.00680 0.00670 0.00000 0.00000 0.00000
Fe5 0.00990 0.00680 0.00670 0.00000 0.00000 0.00000
Si1 0.00810 0.00590 0.00670 -0.00020 0.00010 -0.00010
Si2 0.00830 0.00640 0.00680 0.00070 0.00000 0.00020
O2 0.01120 0.00590 0.01590 0.00000 -0.00040 0.00000
O3 0.00900 0.00810 0.00820 -0.00070 0.00000 -0.00060
O4 0.00940 0.00880 0.00900 0.00090 0.00050 0.00040
O5 0.01060 0.01200 0.01000 -0.00010 0.00050 -0.00320
O6 0.01020 0.01130 0.00880 -0.00010 -0.00010 -0.00290
O7 0.01210 0.00770 0.01040 0.00260 0.00070 0.00070
O1 0.01590 0.00600 0.01080 0.00000 0.00000 -0.00120
F1 0.01300 0.01030 0.01060 0.00000 0.00120 0.00000
F2 0.01910 0.01410 0.01530 -0.00430 0.00130 -0.00260

loop_
_atom_site_label
_atom_site_fract_x
_atom_site_fract_y
_atom_site_fract_z
_atom_site_occupancy
_atom_site_U_iso_or_equiv
_atom_site_type_symbol
_atom_site_attached_hydrogens
KA 0.50000 0.25000 0.16710 1.00000 0.02180 K 0
BaB 0.25000 0.00000 0.00000 1.00000 0.01420 Ba 0
Fe1 0.25000 0.17858 0.00000 0.02600 0.00820 Fe 0
Mg1 0.25000 0.17858 0.00000 0.97400 0.00820 Mg 0
Mg2 0.25000 0.10953 0.50000 0.96700 0.00860 Mg 0
Fe2 0.25000 0.10953 0.50000 0.03300 0.00860 Fe 0
Mg3 0.25000 0.25000 0.50000 0.99700 0.00740 Mg 0
Fe3 0.25000 0.25000 0.50000 0.00300 0.00740 Fe 0
Mg4 0.08910 0.00000 0.50000 0.69400 0.00990 Mg 0
Fe4 0.08910 0.00000 0.50000 0.30600 0.00990 Fe 0
Al5 0.00000 0.00000 0.00000 0.10000 0.00780 Al 0
Fe5 0.00000 0.00000 0.00000 0.90000 0.00780 Fe 0
Si1 0.10920 0.18227 0.33473 1.00000 0.00690 Si 0
Si2 0.39170 0.11413 0.16654 1.00000 0.00720 Si 0
O2 0.07852 0.25000 0.33140 1.00000 0.01100 O 0
O3 0.19395 0.18251 0.33430 1.00000 0.00840 O 0
O4 0.30704 0.11463 0.17270 1.00000 0.00910 O 0
O5 0.42215 0.15204 0.41100 1.00000 0.01090 O 0
O6 0.07865 0.15062 0.08150 1.00000 0.01010 O 0
O7 0.42252 0.04791 0.17180 1.00000 0.01010 O 0
O1 0.00000 0.04359 0.32200 1.00000 0.01090 O 0
H 0.00000 0.07700 0.31300 1.00000 0.05000 H 0
F1 0.30215 0.25000 0.16430 1.00000 0.01130 F 0
F2 0.17678 0.05164 0.37280 1.00000 0.01610 F 0

loop_
_cod_changelog_entry_id
_cod_changelog_entry_author
_cod_changelog_entry_date
_cod_changelog_entry_text
1
;cod-tools version 3.8.0
Id: cif_guess_AMCSD_atom_types 9581 2023-05-17 12:35:41Z saulius
;
2023-05-23T09:23:25+03:00
;Derived atom types and hydrogen counts
from atom names that follow the AMCSD naming convention
(Wat == water, O-H == hydroxyl).
;

loop_
_cod_related_entry_id
_cod_related_entry_database
_cod_related_entry_code
1 AMCSD 0020127
